data_4073896
loop_
_publ_author_name
'Gerber, Laura C. H.'
'Watson, Lori A.'
'Parkin, Sean'
'Weng, Wei'
'Foxman, Bruce M.'
'Ozerov, Oleg V.'

_publ_section_title
;
 Bis(methylidene) Complex of Tantalum Supported by a PNP Ligand
;
_journal_issue 20
_journal_name_full Organometallics
_journal_page_first 4866
_journal_paper_doi 10.1021/om700715s
_journal_volume 26
_journal_year 2007
_chemical_formula_moiety 'C35 H47 F5.50 N1 P2 Ta1'
_chemical_formula_sum 'C35 H47 F5.5 N P2 Ta'
_chemical_formula_weight 829.65
_space_group_IT_number 14
_symmetry_cell_setting monoclinic
_symmetry_space_group_name_Hall '-P 2ybc'
_symmetry_space_group_name_H-M 'P 1 21/c 1'
_atom_sites_solution_hydrogens geom
_atom_sites_solution_primary direct
_audit_creation_date 06-08-08
_audit_creation_method CRYSTALS_ver_12.84
_cell_angle_alpha 90
_cell_angle_beta 109.1300(11)
_cell_angle_gamma 90
_cell_formula_units_Z 4
_cell_length_a 13.0229(7)
_cell_length_b 17.3001(8)
_cell_length_c 16.3817(9)
_cell_measurement_reflns_used 3875
_cell_measurement_temperature 120
_cell_measurement_theta_max 28
_cell_measurement_theta_min 3
_cell_volume 3486.9(3)
_computing_cell_refinement 'SAINT (Siemens ,1995)'
_computing_data_collection 'SMART (Siemens, 1993)'
_computing_data_reduction 'SAINT (Siemens ,1995)'
_computing_molecular_graphics 'CAMERON (Watkin et al., 1996)'
_computing_publication_material 'CRYSTALS (Betteridge et al., 2003)'
_computing_structure_refinement 'CRYSTALS (Betteridge et al., 2003)'
_computing_structure_solution 'SIR92 (Altomare et al., 1994)'
_diffrn_ambient_temperature 120
_diffrn_measured_fraction_theta_full 0.971
_diffrn_measured_fraction_theta_max 0.960
_diffrn_measurement_device_type 'KappaCCD ApexII'
_diffrn_measurement_method '\f & \w scans'
_diffrn_radiation_monochromator graphite
_diffrn_radiation_type 'Mo K\a'
_diffrn_radiation_wavelength 0.71073
_diffrn_reflns_av_R_equivalents 0.042
_diffrn_reflns_limit_h_max 17
_diffrn_reflns_limit_h_min -16
_diffrn_reflns_limit_k_max 13
_diffrn_reflns_limit_k_min -22
_diffrn_reflns_limit_l_max 21
_diffrn_reflns_limit_l_min -20
_diffrn_reflns_number 17146
_diffrn_reflns_theta_full 25.238
_diffrn_reflns_theta_max 28.042
_diffrn_reflns_theta_min 1.655
_diffrn_standards_number 0
_exptl_absorpt_coefficient_mu 3.299
_exptl_absorpt_correction_T_max 0.88
_exptl_absorpt_correction_T_min 0.52
_exptl_absorpt_correction_type multi-scan
_exptl_absorpt_process_details 'DENZO/SCALEPACK (Otwinowski & Minor, 1997)'
_exptl_crystal_colour orange
_exptl_crystal_density_diffrn 1.579
_exptl_crystal_description 'plate fragment'
_exptl_crystal_F_000 1666
_exptl_crystal_size_max 0.26
_exptl_crystal_size_mid 0.20
_exptl_crystal_size_min 0.04
_refine_diff_density_max 1.42
_refine_diff_density_min -1.30
_refine_ls_extinction_method None
_refine_ls_goodness_of_fit_ref 0.8312
_refine_ls_hydrogen_treatment constr
_refine_ls_matrix_type full
_refine_ls_number_parameters 406
_refine_ls_number_reflns 8088
_refine_ls_number_restraints 0
_refine_ls_R_factor_all 0.0558
_refine_ls_R_factor_gt 0.0326
_refine_ls_shift/su_max 0.003132
_refine_ls_structure_factor_coef Fsqd
_refine_ls_weighting_details
;
 Method= Modified Sheldrick 
 w=1/[\s^2^(F^2^) + ( 0.00P)^2^ + 0.00P] 
 ,where P=(max(Fo^2^,0) + 2Fc^2^)/3 
;
_refine_ls_weighting_scheme calc
_refine_ls_wR_factor_all 0.0662
_refine_ls_wR_factor_gt 0.0606
_refine_ls_wR_factor_ref 0.0662
_reflns_limit_h_max 16
_reflns_limit_h_min -17
_reflns_limit_k_max 22
_reflns_limit_k_min 0
_reflns_limit_l_max 21
_reflns_limit_l_min 0
_reflns_number_gt 5866
_reflns_number_total 8116
_reflns_threshold_expression I>2.0\s(I)
_oxford_diffrn_Wilson_B_factor 0.00
_oxford_diffrn_Wilson_scale 0.00
_oxford_refine_ls_scale 0.22291(7)
_oxford_structure_analysis_title 'oz074 in P2(1)/c'
_cod_data_source_file om700715s-file002.cif
_cod_data_source_block Compound2
_cod_depositor_comments
;
The following automatic conversions were performed:

'_symmetry_cell_setting' value 'Monoclinic' changed to 'monoclinic'
according to /home/saulius/struct/CIF-dictionaries/cif_core.dic
dictionary named 'cif_core.dic' version 2.4.1 from 2010-06-29.

Automatic conversion script
Id: cif_fix_values 1715 2011-07-08 13:25:40Z adriana 
;
_cod_original_sg_symbol_H-M 'P 1 21/c 1 '
_cod_original_formula_sum 'C35 H47 F5.50 N1 P2 Ta1'
_cod_database_code 4073896

loop_
_symmetry_equiv_pos_as_xyz
x,y,z
-x,-y,-z
-x,y+1/2,-z+1/2
x,-y+1/2,z+1/2

loop_
_atom_site_label
_atom_site_type_symbol
_atom_site_fract_x
_atom_site_fract_y
_atom_site_fract_z
_atom_site_U_iso_or_equiv
_atom_site_occupancy
_atom_site_adp_type
_atom_site_refinement_flags_posn
Ta1 Ta 0.898897(14) 0.563452(8) 0.277666(11) 0.0136 1.0000 Uani .
P2 P 0.73502(9) 0.65020(6) 0.18266(7) 0.0147 1.0000 Uani .
C3 C 0.7569(3) 0.7354(2) 0.2491(2) 0.0140 1.0000 Uani .
C4 C 0.8659(3) 0.7425(2) 0.3013(3) 0.0143 1.0000 Uani .
N5 N 0.9416(3) 0.68522(16) 0.2956(2) 0.0121 1.0000 Uani .
C6 C 1.0478(3) 0.7130(2) 0.3049(2) 0.0111 1.0000 Uani .
C7 C 1.1386(3) 0.6674(2) 0.3488(2) 0.0135 1.0000 Uani .
P8 P 1.09921(9) 0.57945(5) 0.38961(7) 0.0126 1.0000 Uani .
C9 C 1.2021(3) 0.5066(2) 0.3907(3) 0.0171 1.0000 Uani .
C10 C 1.2029(4) 0.4883(3) 0.2998(3) 0.0291 1.0000 Uani .
C11 C 1.1865(4) 0.4325(2) 0.4373(3) 0.0243 1.0000 Uani .
C12 C 1.1116(3) 0.5966(2) 0.5039(3) 0.0163 1.0000 Uani .
C13 C 1.0432(4) 0.6659(2) 0.5123(3) 0.0209 1.0000 Uani .
C14 C 1.2296(4) 0.6050(2) 0.5625(3) 0.0230 1.0000 Uani .
C15 C 1.2430(3) 0.6911(2) 0.3560(2) 0.0168 1.0000 Uani .
C16 C 1.2608(3) 0.7604(2) 0.3196(3) 0.0172 1.0000 Uani .
C17 C 1.1713(3) 0.8055(2) 0.2773(2) 0.0155 1.0000 Uani .
C18 C 1.0668(3) 0.7830(2) 0.2692(2) 0.0156 1.0000 Uani .
C19 C 1.3750(3) 0.7860(2) 0.3275(3) 0.0243 1.0000 Uani .
C20 C 0.8946(3) 0.8054(2) 0.3583(2) 0.0157 1.0000 Uani .
C21 C 0.8158(3) 0.8567(2) 0.3649(3) 0.0177 1.0000 Uani .
C22 C 0.7072(4) 0.8486(2) 0.3157(3) 0.0179 1.0000 Uani .
C23 C 0.6782(3) 0.7879(2) 0.2571(3) 0.0174 1.0000 Uani .
C24 C 0.6230(4) 0.9052(2) 0.3245(3) 0.0265 1.0000 Uani .
C25 C 0.7401(3) 0.6775(2) 0.0751(3) 0.0183 1.0000 Uani .
C26 C 0.8488(4) 0.7148(2) 0.0818(3) 0.0230 1.0000 Uani .
C27 C 0.6463(4) 0.7304(3) 0.0260(3) 0.0276 1.0000 Uani .
C28 C 0.5941(4) 0.6189(2) 0.1657(3) 0.0203 1.0000 Uani .
C29 C 0.5569(4) 0.5551(2) 0.0969(3) 0.0285 1.0000 Uani .
C30 C 0.5794(4) 0.5932(3) 0.2500(3) 0.0307 1.0000 Uani .
F31 F 0.82922(19) 0.57729(12) 0.36146(14) 0.0207 1.0000 Uani .
F32 F 0.9442(2) 0.46279(12) 0.32709(16) 0.0258 1.0000 Uani .
F33 F 0.97132(19) 0.56177(13) 0.19415(14) 0.0223 1.0000 Uani .
F34 F 0.7907(2) 0.49512(12) 0.20152(17) 0.0308 1.0000 Uani .
C35 C 0.5025(4) 0.5694(4) 0.5392(4) 0.0424 1.0000 Uani .
C36 C 0.4905(4) 0.5037(4) 0.5810(4) 0.0441 1.0000 Uani .
C37 C 0.4884(4) 0.4329(3) 0.5424(3) 0.0407 1.0000 Uani .
F38 F 0.5032(6) 0.6307(3) 0.5769(5) 0.0565 0.5000 Uani .
C39 C 0.2845(4) 0.8407(2) 0.5399(3) 0.0252 1.0000 Uani .
C40 C 0.2374(4) 0.8960(3) 0.4784(3) 0.0261 1.0000 Uani .
C41 C 0.1495(4) 0.9360(3) 0.4870(3) 0.0310 1.0000 Uani .
C42 C 0.1114(4) 0.9204(3) 0.5545(3) 0.0318 1.0000 Uani .
C43 C 0.1605(4) 0.8647(2) 0.6153(3) 0.0281 1.0000 Uani .
C44 C 0.2491(4) 0.8246(2) 0.6077(3) 0.0257 1.0000 Uani .
F45 F 0.3715(2) 0.79979(16) 0.53285(18) 0.0383 1.0000 Uani .
H91 H 1.2712 0.5275 0.4222 0.0212 1.0000 Uiso R
H101 H 1.2569 0.4505 0.3028 0.0358 1.0000 Uiso R
H102 H 1.2185 0.5340 0.2739 0.0358 1.0000 Uiso R
H103 H 1.1337 0.4690 0.2660 0.0358 1.0000 Uiso R
H111 H 1.2407 0.3958 0.4370 0.0294 1.0000 Uiso R
H112 H 1.1926 0.4445 0.4953 0.0294 1.0000 Uiso R
H113 H 1.1166 0.4114 0.4085 0.0294 1.0000 Uiso R
H121 H 1.0827 0.5524 0.5231 0.0197 1.0000 Uiso R
H131 H 1.0508 0.6736 0.5714 0.0254 1.0000 Uiso R
H132 H 1.0673 0.7107 0.4904 0.0254 1.0000 Uiso R
H133 H 0.9691 0.6565 0.4803 0.0254 1.0000 Uiso R
H141 H 1.2316 0.6136 0.6202 0.0277 1.0000 Uiso R
H142 H 1.2622 0.6475 0.5436 0.0277 1.0000 Uiso R
H143 H 1.2685 0.5590 0.5600 0.0277 1.0000 Uiso R
H151 H 1.3031 0.6595 0.3862 0.0201 1.0000 Uiso R
H171 H 1.1822 0.8534 0.2532 0.0175 1.0000 Uiso R
H181 H 1.0073 0.8152 0.2392 0.0187 1.0000 Uiso R
H191 H 1.3720 0.8342 0.2991 0.0294 1.0000 Uiso R
H192 H 1.4168 0.7914 0.3868 0.0294 1.0000 Uiso R
H193 H 1.4078 0.7485 0.3016 0.0294 1.0000 Uiso R
H201 H 0.9684 0.8128 0.3926 0.0185 1.0000 Uiso R
H211 H 0.8369 0.8987 0.4043 0.0222 1.0000 Uiso R
H231 H 0.6044 0.7818 0.2220 0.0219 1.0000 Uiso R
H241 H 0.5534 0.8910 0.2862 0.0345 1.0000 Uiso R
H242 H 0.6406 0.9557 0.3105 0.0345 1.0000 Uiso R
H243 H 0.6220 0.9046 0.3822 0.0345 1.0000 Uiso R
H251 H 0.7339 0.6313 0.0424 0.0212 1.0000 Uiso R
H261 H 0.8494 0.7283 0.0258 0.0274 1.0000 Uiso R
H262 H 0.8587 0.7600 0.1165 0.0274 1.0000 Uiso R
H263 H 0.9060 0.6794 0.1075 0.0274 1.0000 Uiso R
H271 H 0.6522 0.7428 -0.0287 0.0315 1.0000 Uiso R
H272 H 0.6491 0.7765 0.0582 0.0315 1.0000 Uiso R
H273 H 0.5791 0.7049 0.0181 0.0315 1.0000 Uiso R
H281 H 0.5482 0.6624 0.1453 0.0247 1.0000 Uiso R
H291 H 0.4842 0.5408 0.0902 0.0323 1.0000 Uiso R
H292 H 0.5607 0.5738 0.0434 0.0323 1.0000 Uiso R
H293 H 0.6030 0.5114 0.1146 0.0323 1.0000 Uiso R
H301 H 0.5063 0.5775 0.2394 0.0381 1.0000 Uiso R
H302 H 0.5961 0.6350 0.2898 0.0381 1.0000 Uiso R
H303 H 0.6268 0.5512 0.2733 0.0381 1.0000 Uiso R
H361 H 0.4836 0.5068 0.6369 0.0532 1.0000 Uiso R
H371 H 0.4808 0.3866 0.5712 0.0483 1.0000 Uiso R
H401 H 0.2642 0.9062 0.4321 0.0334 1.0000 Uiso R
H411 H 0.1150 0.9746 0.4459 0.0375 1.0000 Uiso R
H421 H 0.0508 0.9483 0.5593 0.0392 1.0000 Uiso R
H431 H 0.1339 0.8541 0.6617 0.0353 1.0000 Uiso R
H441 H 0.2845 0.7865 0.6491 0.0299 1.0000 Uiso R

loop_
_atom_site_aniso_label
_atom_site_aniso_U_11
_atom_site_aniso_U_22
_atom_site_aniso_U_33
_atom_site_aniso_U_23
_atom_site_aniso_U_13
_atom_site_aniso_U_12
Ta1 0.01700(8) 0.01084(7) 0.01232(8) -0.00053(8) 0.00398(6) -0.00142(8)
P2 0.0153(6) 0.0148(5) 0.0138(6) -0.0008(4) 0.0046(4) -0.0020(4)
C3 0.016(2) 0.0163(18) 0.010(2) 0.0027(15) 0.0041(17) -0.0029(16)
C4 0.021(2) 0.0118(17) 0.013(2) 0.0056(15) 0.0107(18) 0.0028(15)
N5 0.0177(18) 0.0089(13) 0.0118(17) 0.0001(12) 0.0076(14) 0.0022(13)
C6 0.014(2) 0.0124(16) 0.011(2) -0.0037(14) 0.0088(16) -0.0021(15)
C7 0.016(2) 0.0119(16) 0.014(2) 0.0013(15) 0.0075(17) 0.0012(15)
P8 0.0169(6) 0.0109(4) 0.0109(5) 0.0001(4) 0.0058(4) 0.0008(4)
C9 0.019(2) 0.0184(18) 0.015(2) -0.0017(16) 0.0080(18) 0.0028(16)
C10 0.038(3) 0.030(2) 0.022(3) -0.003(2) 0.013(2) 0.014(2)
C11 0.027(2) 0.0147(17) 0.031(2) 0.0044(19) 0.010(2) 0.0073(19)
C12 0.018(2) 0.0194(18) 0.011(2) 0.0044(16) 0.0052(17) -0.0012(16)
C13 0.024(2) 0.024(2) 0.015(2) -0.0020(17) 0.0075(19) 0.0007(18)
C14 0.027(3) 0.027(2) 0.015(2) -0.0001(18) 0.007(2) 0.0012(19)
C15 0.016(2) 0.0227(19) 0.012(2) 0.0002(16) 0.0042(17) 0.0007(17)
C16 0.019(2) 0.0201(19) 0.014(2) -0.0030(16) 0.0067(18) -0.0044(17)
C17 0.018(2) 0.0159(17) 0.010(2) -0.0024(15) 0.0008(17) -0.0040(16)
C18 0.020(2) 0.0141(17) 0.012(2) 0.0013(15) 0.0052(18) 0.0038(16)
C19 0.021(3) 0.028(2) 0.025(3) 0.0016(19) 0.009(2) -0.0046(19)
C20 0.017(2) 0.0165(17) 0.013(2) 0.0023(16) 0.0035(17) 0.0011(16)
C21 0.027(3) 0.0160(18) 0.013(2) 0.0021(16) 0.0101(19) -0.0012(17)
C22 0.025(2) 0.0168(18) 0.017(2) 0.0041(16) 0.0130(19) 0.0041(17)
C23 0.017(2) 0.0187(19) 0.019(2) 0.0052(17) 0.0092(18) 0.0017(16)
C24 0.031(3) 0.026(2) 0.030(3) 0.003(2) 0.019(2) 0.009(2)
C25 0.019(2) 0.0206(19) 0.013(2) -0.0023(16) 0.0027(18) -0.0025(17)
C26 0.028(3) 0.026(2) 0.014(2) 0.0056(18) 0.0062(19) -0.0005(19)
C27 0.026(3) 0.035(2) 0.018(2) 0.009(2) 0.002(2) 0.001(2)
C28 0.021(2) 0.022(2) 0.018(2) 0.0011(17) 0.0074(19) -0.0038(18)
C29 0.022(2) 0.023(2) 0.035(3) -0.005(2) 0.003(2) -0.0088(19)
C30 0.025(3) 0.035(2) 0.036(3) 0.004(2) 0.014(2) -0.008(2)
F31 0.0241(14) 0.0260(13) 0.0154(12) -0.0008(10) 0.0112(11) -0.0059(10)
F32 0.0276(15) 0.0135(10) 0.0300(15) 0.0029(10) 0.0007(12) -0.0030(10)
F33 0.0310(14) 0.0236(11) 0.0147(12) -0.0027(11) 0.0106(11) 0.0040(12)
F34 0.0283(16) 0.0150(11) 0.0365(16) -0.0058(11) -0.0066(13) -0.0022(11)
C35 0.026(3) 0.060(3) 0.039(3) -0.004(3) 0.007(2) -0.001(3)
C36 0.027(3) 0.078(4) 0.029(3) 0.009(3) 0.010(2) -0.002(3)
C37 0.025(3) 0.052(3) 0.044(3) 0.013(3) 0.009(2) -0.002(3)
F38 0.052(5) 0.039(3) 0.086(6) -0.013(4) 0.032(4) -0.016(3)
C39 0.024(3) 0.027(2) 0.024(3) -0.0074(19) 0.007(2) -0.0020(19)
C40 0.031(3) 0.034(2) 0.019(2) -0.005(2) 0.015(2) -0.009(2)
C41 0.040(3) 0.029(2) 0.025(2) 0.007(2) 0.012(2) 0.012(2)
C42 0.033(3) 0.033(3) 0.032(3) -0.005(2) 0.014(2) 0.006(2)
C43 0.039(3) 0.028(2) 0.021(3) -0.0071(19) 0.015(2) -0.005(2)
C44 0.032(3) 0.026(2) 0.018(2) 0.0018(19) 0.005(2) -0.002(2)
F45 0.0282(17) 0.0514(17) 0.0371(17) -0.0062(14) 0.0130(14) 0.0057(14)

loop_
_atom_type_symbol
_atom_type_scat_dispersion_real
_atom_type_scat_dispersion_imag
_atom_type_scat_Cromer_Mann_a1
_atom_type_scat_Cromer_Mann_b1
_atom_type_scat_Cromer_Mann_a2
_atom_type_scat_Cromer_Mann_b2
_atom_type_scat_Cromer_Mann_a3
_atom_type_scat_Cromer_Mann_b3
_atom_type_scat_Cromer_Mann_a4
_atom_type_scat_Cromer_Mann_b4
_atom_type_scat_Cromer_Mann_c
_atom_type_scat_source
C 0.0033 0.0016 2.3100 20.8439 1.0200 10.2075 1.5886 0.5687 0.8650 51.6512 0.2156 'International Tables Vol C 4.2.6.8 and 6.1.1.4'
H 0.0000 0.0000 0.4930 10.5109 0.3229 26.1257 0.1402 3.1424 0.0408 57.7998 0.0030 'International Tables Vol C 4.2.6.8 and 6.1.1.4'
N 0.0061 0.0033 12.2126 0.0057 3.1322 9.8933 2.0125 28.9975 1.1663 0.5826 -11.5290 'International Tables Vol C 4.2.6.8 and 6.1.1.4'
F 0.0171 0.0103 3.5392 10.2825 2.6412 4.2944 1.5170 0.2615 1.0243 26.1476 0.2776 'International Tables Vol C 4.2.6.8 and 6.1.1.4'
P 0.1023 0.0942 6.4345 1.9067 4.1791 27.1570 1.7800 0.5260 1.4908 68.1645 1.1149 'International Tables Vol C 4.2.6.8 and 6.1.1.4'
Ta -0.7052 6.5227 29.2024 1.7733 15.2293 9.3705 14.5135 0.2960 4.7649 63.3644 9.2435 'International Tables Vol C 4.2.6.8 and 6.1.1.4'

loop_
_geom_angle_atom_site_label_1
_geom_angle_site_symmetry_1
_geom_angle_atom_site_label_2
_geom_angle_atom_site_label_3
_geom_angle
_geom_angle_publ_flag
P2 . Ta1 N5 69.67(9) yes
P2 . Ta1 P8 139.61(3) yes
N5 . Ta1 P8 69.94(9) yes
P2 . Ta1 F31 82.49(7) yes
N5 . Ta1 F31 86.65(10) yes
P8 . Ta1 F31 94.68(7) yes
P2 . Ta1 F32 146.34(8) yes
N5 . Ta1 F32 142.02(11) yes
P8 . Ta1 F32 73.11(7) yes
F31 . Ta1 F32 87.88(10) yes
P2 . Ta1 F33 94.58(7) yes
N5 . Ta1 F33 86.96(11) yes
P8 . Ta1 F33 83.81(7) yes
F31 . Ta1 F33 173.56(9) yes
F32 . Ta1 F33 97.63(11) yes
P2 . Ta1 F34 72.15(7) yes
N5 . Ta1 F34 140.79(11) yes
P8 . Ta1 F34 147.53(7) yes
F31 . Ta1 F34 97.07(11) yes
F32 . Ta1 F34 77.19(10) yes
F33 . Ta1 F34 87.43(11) yes
Ta1 . P2 C3 99.84(13) yes
Ta1 . P2 C25 115.50(14) yes
C3 . P2 C25 108.68(18) yes
Ta1 . P2 C28 119.44(14) yes
C3 . P2 C28 106.47(19) yes
C25 . P2 C28 106.02(19) yes
P2 . C3 C4 111.6(3) yes
P2 . C3 C23 127.6(3) yes
C4 . C3 C23 120.7(4) yes
C3 . C4 N5 119.0(3) yes
C3 . C4 C20 118.0(4) yes
N5 . C4 C20 123.0(4) yes
Ta1 . N5 C4 122.2(2) yes
Ta1 . N5 C6 122.6(2) yes
C4 . N5 C6 115.3(3) yes
N5 . C6 C7 119.3(3) yes
N5 . C6 C18 123.0(3) yes
C7 . C6 C18 117.6(4) yes
C6 . C7 P8 111.7(3) yes
C6 . C7 C15 120.9(3) yes
P8 . C7 C15 127.4(3) yes
Ta1 . P8 C7 99.54(13) yes
Ta1 . P8 C9 118.80(14) yes
C7 . P8 C9 106.74(18) yes
Ta1 . P8 C12 117.00(14) yes
C7 . P8 C12 107.41(18) yes
C9 . P8 C12 106.20(18) yes
P8 . C9 C10 111.8(3) yes
P8 . C9 C11 111.2(3) yes
C10 . C9 C11 110.9(3) yes
P8 . C9 H91 107.6 no
C10 . C9 H91 107.6 no
C11 . C9 H91 107.6 no
C9 . C10 H101 109.5 no
C9 . C10 H102 109.5 no
H101 . C10 H102 109.5 no
C9 . C10 H103 109.4 no
H101 . C10 H103 109.5 no
H102 . C10 H103 109.5 no
C9 . C11 H111 109.5 no
C9 . C11 H112 109.4 no
H111 . C11 H112 109.5 no
C9 . C11 H113 109.4 no
H111 . C11 H113 109.5 no
H112 . C11 H113 109.5 no
P8 . C12 C13 110.9(3) yes
P8 . C12 C14 112.8(3) yes
C13 . C12 C14 111.4(3) yes
P8 . C12 H121 107.2 no
C13 . C12 H121 107.2 no
C14 . C12 H121 107.2 no
C12 . C13 H131 109.5 no
C12 . C13 H132 109.5 no
H131 . C13 H132 109.5 no
C12 . C13 H133 109.4 no
H131 . C13 H133 109.5 no
H132 . C13 H133 109.5 no
C12 . C14 H141 109.5 no
C12 . C14 H142 109.5 no
H141 . C14 H142 109.5 no
C12 . C14 H143 109.4 no
H141 . C14 H143 109.5 no
H142 . C14 H143 109.5 no
C7 . C15 C16 120.9(4) yes
C7 . C15 H151 119.5 no
C16 . C15 H151 119.5 no
C15 . C16 C17 117.9(4) yes
C15 . C16 C19 120.8(4) yes
C17 . C16 C19 121.3(4) yes
C16 . C17 C18 122.1(4) yes
C16 . C17 H171 118.9 no
C18 . C17 H171 118.9 no
C6 . C18 C17 120.4(4) yes
C6 . C18 H181 119.8 no
C17 . C18 H181 119.8 no
C16 . C19 H191 109.5 no
C16 . C19 H192 109.4 no
H191 . C19 H192 109.5 no
C16 . C19 H193 109.5 no
H191 . C19 H193 109.5 no
H192 . C19 H193 109.5 no
C4 . C20 C21 120.4(4) yes
C4 . C20 H201 119.8 no
C21 . C20 H201 119.8 no
C20 . C21 C22 121.9(4) yes
C20 . C21 H211 119.1 no
C22 . C21 H211 119.0 no
C21 . C22 C23 118.3(4) yes
C21 . C22 C24 120.8(4) yes
C23 . C22 C24 120.9(4) yes
C3 . C23 C22 120.7(4) yes
C3 . C23 H231 119.7 no
C22 . C23 H231 119.7 no
C22 . C24 H241 109.5 no
C22 . C24 H242 109.5 no
H241 . C24 H242 109.5 no
C22 . C24 H243 109.5 no
H241 . C24 H243 109.5 no
H242 . C24 H243 109.5 no
P2 . C25 C26 111.2(3) yes
P2 . C25 C27 112.5(3) yes
C26 . C25 C27 110.3(3) yes
P2 . C25 H251 107.5 no
C26 . C25 H251 107.5 no
C27 . C25 H251 107.5 no
C25 . C26 H261 109.5 no
C25 . C26 H262 109.4 no
H261 . C26 H262 109.5 no
C25 . C26 H263 109.4 no
H261 . C26 H263 109.5 no
H262 . C26 H263 109.5 no
C25 . C27 H271 109.5 no
C25 . C27 H272 109.4 no
H271 . C27 H272 109.5 no
C25 . C27 H273 109.5 no
H271 . C27 H273 109.5 no
H272 . C27 H273 109.5 no
P2 . C28 C29 112.3(3) yes
P2 . C28 C30 111.3(3) yes
C29 . C28 C30 110.7(3) yes
P2 . C28 H281 107.5 no
C29 . C28 H281 107.5 no
C30 . C28 H281 107.4 no
C28 . C29 H291 109.5 no
C28 . C29 H292 109.5 no
H291 . C29 H292 109.5 no
C28 . C29 H293 109.5 no
H291 . C29 H293 109.5 no
H292 . C29 H293 109.5 no
C28 . C30 H301 109.5 no
C28 . C30 H302 109.5 no
H301 . C30 H302 109.5 no
C28 . C30 H303 109.4 no
H301 . C30 H303 109.5 no
H302 . C30 H303 109.5 no
C37 2_666 C35 C36 121.6(6) yes
C37 2_666 C35 F38 121.5(6) yes
C36 . C35 F38 116.9(6) yes
C35 . C36 C37 120.0(5) yes
C35 . C36 H361 120.0 no
C37 . C36 H361 120.0 no
C35 2_666 C37 C36 118.4(5) yes
C35 2_666 C37 H371 120.8 no
C36 . C37 H371 120.8 no
C40 . C39 C44 123.3(4) yes
C40 . C39 F45 118.6(4) yes
C44 . C39 F45 118.2(4) yes
C39 . C40 C41 117.2(4) yes
C39 . C40 H401 121.4 no
C41 . C40 H401 121.4 no
C40 . C41 C42 120.7(4) yes
C40 . C41 H411 119.7 no
C42 . C41 H411 119.6 no
C41 . C42 C43 120.8(5) yes
C41 . C42 H421 119.6 no
C43 . C42 H421 119.6 no
C42 . C43 C44 119.1(4) yes
C42 . C43 H431 120.5 no
C44 . C43 H431 120.4 no
C43 . C44 C39 119.0(4) yes
C43 . C44 H441 120.5 no
C39 . C44 H441 120.5 no

loop_
_geom_bond_atom_site_label_1
_geom_bond_atom_site_label_2
_geom_bond_site_symmetry_2
_geom_bond_distance
_geom_bond_publ_flag
Ta1 P2 . 2.6556(11) yes
Ta1 N5 . 2.174(3) yes
Ta1 P8 . 2.6663(11) yes
Ta1 F31 . 1.892(2) yes
Ta1 F32 . 1.929(2) yes
Ta1 F33 . 1.899(2) yes
Ta1 F34 . 1.946(2) yes
P2 C3 . 1.799(4) yes
P2 C25 . 1.846(4) yes
P2 C28 . 1.845(4) yes
C3 C4 . 1.402(6) yes
C3 C23 . 1.407(5) yes
C4 N5 . 1.422(5) yes
C4 C20 . 1.401(5) yes
N5 C6 . 1.424(5) yes
C6 C7 . 1.407(5) yes
C6 C18 . 1.402(5) yes
C7 P8 . 1.803(4) yes
C7 C15 . 1.387(5) yes
P8 C9 . 1.836(4) yes
P8 C12 . 1.849(4) yes
C9 C10 . 1.526(6) yes
C9 C11 . 1.540(5) yes
C9 H91 . 0.950 no
C10 H101 . 0.950 no
C10 H102 . 0.950 no
C10 H103 . 0.950 no
C11 H111 . 0.950 no
C11 H112 . 0.950 no
C11 H113 . 0.950 no
C12 C13 . 1.527(5) yes
C12 C14 . 1.529(6) yes
C12 H121 . 0.950 no
C13 H131 . 0.950 no
C13 H132 . 0.950 no
C13 H133 . 0.950 no
C14 H141 . 0.950 no
C14 H142 . 0.950 no
C14 H143 . 0.950 no
C15 C16 . 1.392(5) yes
C15 H151 . 0.950 no
C16 C17 . 1.385(5) yes
C16 C19 . 1.517(6) yes
C17 C18 . 1.379(5) yes
C17 H171 . 0.950 no
C18 H181 . 0.950 no
C19 H191 . 0.950 no
C19 H192 . 0.950 no
C19 H193 . 0.950 no
C20 C21 . 1.388(5) yes
C20 H201 . 0.950 no
C21 C22 . 1.386(6) yes
C21 H211 . 0.950 no
C22 C23 . 1.388(5) yes
C22 C24 . 1.513(5) yes
C23 H231 . 0.950 no
C24 H241 . 0.950 no
C24 H242 . 0.950 no
C24 H243 . 0.950 no
C25 C26 . 1.528(6) yes
C25 C27 . 1.528(6) yes
C25 H251 . 0.950 no
C26 H261 . 0.950 no
C26 H262 . 0.950 no
C26 H263 . 0.950 no
C27 H271 . 0.950 no
C27 H272 . 0.950 no
C27 H273 . 0.950 no
C28 C29 . 1.538(5) yes
C28 C30 . 1.521(6) yes
C28 H281 . 0.950 no
C29 H291 . 0.950 no
C29 H292 . 0.950 no
C29 H293 . 0.950 no
C30 H301 . 0.950 no
C30 H302 . 0.950 no
C30 H303 . 0.950 no
C35 C37 2_666 1.381(7) yes
C35 C36 . 1.363(7) yes
C35 F38 . 1.226(7) yes
C36 C37 . 1.375(8) yes
C36 H361 . 0.950 no
C37 H371 . 0.950 no
C39 C40 . 1.378(6) yes
C39 C44 . 1.364(6) yes
C39 F45 . 1.373(5) yes
C40 C41 . 1.384(6) yes
C40 H401 . 0.950 no
C41 C42 . 1.379(6) yes
C41 H411 . 0.950 no
C42 C43 . 1.383(6) yes
C42 H421 . 0.950 no
C43 C44 . 1.387(6) yes
C43 H431 . 0.950 no
C44 H441 . 0.950 no
